data_2023015
loop_
_publ_author_name
'D&#xf6;ring, Cindy'
'Jones, Peter G.'

_publ_section_title
;
 Crystal structures of five gold(I) complexes with methyl-piperidine
 ligands.
;
_journal_coeditor_code YZ2046
_journal_issue 'Pt 2'
_journal_name_full 'Acta crystallographica. Section E, Crystallographic communications'
_journal_page_first 157
_journal_page_last 165
_journal_paper_doi 10.1107/S2056989023010940
_journal_volume 80
_journal_year 2024
_chemical_formula_iupac '[Au (C6 H13 N)2] Cl, [Au Cl (C6 H13 N)], C H2 Cl2'
_chemical_formula_moiety 'C12 H26 Au N2 +, Cl -, C6 H13 Au Cl N, C H2 Cl2'
_chemical_formula_sum 'C19 H41 Au2 Cl4 N3'
_chemical_formula_weight 847.28
_chemical_name_systematic
;
Chlorido(4-methylpiperidine-\k<i>N</i>)gold(I)
bis(4-methylpiperidine-\k<i>N</i>)gold(I) chloride
dichloromethane monosolvate
;
_space_group_crystal_system monoclinic
_space_group_IT_number 14
_space_group_name_Hall '-P 2ybc'
_space_group_name_H-M_alt 'P 1 21/c 1'
_atom_sites_solution_hydrogens mixed
_atom_sites_solution_primary direct
_atom_sites_solution_secondary difmap
_audit_creation_method SHELXL-2019/3
_cell_angle_alpha 90
_cell_angle_beta 116.196(5)
_cell_angle_gamma 90
_cell_formula_units_Z 8
_cell_length_a 20.5785(7)
_cell_length_b 16.0876(4)
_cell_length_c 18.2247(7)
_cell_measurement_reflns_used 14529
_cell_measurement_temperature 101(2)
_cell_measurement_theta_max 26.2850
_cell_measurement_theta_min 2.3780
_cell_volume 5413.7(4)
_computing_cell_refinement
;
CrysAlisPro, Version 1.171.41.93a. Rigaku OD (2020)
;
_computing_data_collection
;
CrysAlisPro, Version 1.171.37.35. Rigaku OD (2020)
;
_computing_data_reduction
;
CrysAlisPro, Version 1.171.41.93a. Rigaku OD (2020)
;
_computing_molecular_graphics
;
Siemens XP (Siemens, 1994)
;
_computing_publication_material
;
SHELXL-2019/3 (Sheldrick, 2015)
;
_computing_structure_refinement
;
SHELXL-2019/3 (Sheldrick, 2015)
;
_computing_structure_solution
;
SHELXS-97 (Sheldrick, 2008)
;
_diffrn_ambient_temperature 101(2)
_diffrn_detector_area_resol_mean 16.1419
_diffrn_measured_fraction_theta_full 0.999
_diffrn_measured_fraction_theta_max 0.999
_diffrn_measurement_device_type 'Oxford Diffraction Xcalibur, Eos'
_diffrn_measurement_method '\w scan'
_diffrn_radiation_type MoK\a
_diffrn_radiation_wavelength 0.71073
_diffrn_reflns_av_R_equivalents 0.1220
_diffrn_reflns_av_unetI/netI 0.0651
_diffrn_reflns_limit_h_max 27
_diffrn_reflns_limit_h_min -27
_diffrn_reflns_limit_k_max 21
_diffrn_reflns_limit_k_min -21
_diffrn_reflns_limit_l_max 24
_diffrn_reflns_limit_l_min -24
_diffrn_reflns_number 134776
_diffrn_reflns_theta_full 28.000
_diffrn_reflns_theta_max 28.282
_diffrn_reflns_theta_min 2.235
_diffrn_source 'Enhance (Mo) X-ray Source'
_exptl_absorpt_coefficient_mu 11.233
_exptl_absorpt_correction_T_max 1.00000
_exptl_absorpt_correction_T_min 0.58020
_exptl_absorpt_correction_type multi-scan
_exptl_absorpt_process_details
;
(CrysAlisPro; Rigaku OD, 2020)
;
_exptl_crystal_colour colourless
_exptl_crystal_density_diffrn 2.079
_exptl_crystal_density_method 'not measured'
_exptl_crystal_description block
_exptl_crystal_F_000 3216
_exptl_crystal_size_max 0.25
_exptl_crystal_size_mid 0.1
_exptl_crystal_size_min 0.1
_refine_diff_density_max 2.018
_refine_diff_density_min -1.915
_refine_ls_extinction_method none
_refine_ls_goodness_of_fit_ref 1.094
_refine_ls_hydrogen_treatment mixed
_refine_ls_matrix_type full
_refine_ls_number_parameters 530
_refine_ls_number_reflns 13423
_refine_ls_number_restraints 15
_refine_ls_restrained_S_all 1.094
_refine_ls_R_factor_all 0.0535
_refine_ls_R_factor_gt 0.0402
_refine_ls_shift/su_max 0.001
_refine_ls_shift/su_mean 0.000
_refine_ls_structure_factor_coef Fsqd
_refine_ls_weighting_details 'w=1/[\s^2^(Fo^2^)+(0.0102P)^2^+6.0221P] where P=(Fo^2^+2Fc^2^)/3'
_refine_ls_weighting_scheme calc
_refine_ls_wR_factor_gt 0.0645
_refine_ls_wR_factor_ref 0.0699
_reflns_number_gt 11445
_reflns_number_total 13423
_reflns_threshold_expression 'I > 2\s(I)'
_cod_data_source_file yz2046sup1.cif
_cod_data_source_block 4
_cod_depositor_comments 'Adding full bibliography for 2023012--2023016.cif.'
_cod_original_sg_symbol_H-M 'P 21/c'
_cod_database_code 2023015
_cod_database_fobs_code 2023015
_shelx_space_group_comment
;
The symmetry employed for this shelxl refinement is uniquely defined
by the following loop, which should always be used as a source of
symmetry information in preference to the above space-group names.
They are only intended as comments.
;
_shelx_estimated_absorpt_t_min 0.166
_shelx_estimated_absorpt_t_max 0.400

loop_
_space_group_symop_operation_xyz
'x, y, z'
'-x, y+1/2, -z+1/2'
'-x, -y, -z'
'x, -y-1/2, z-1/2'

loop_
_atom_site_type_symbol
_atom_site_label
_atom_site_fract_x
_atom_site_fract_y
_atom_site_fract_z
_atom_site_U_iso_or_equiv
_atom_site_adp_type
_atom_site_calc_flag
_atom_site_occupancy
_atom_site_disorder_assembly
_atom_site_disorder_group
Au Au1 -0.00202(2) 0.49114(2) 0.16824(2) 0.01553(10) Uani d 1 . .
Au Au2 0.02294(2) 0.29093(2) 0.14623(2) 0.01759(10) Uani d 1 . .
Au Au3 0.49092(2) 0.48860(2) 0.32562(2) 0.01468(9) Uani d 1 . .
Au Au4 0.51565(2) 0.29110(2) 0.36978(2) 0.01682(10) Uani d 1 . .
Cl Cl1 0.04557(13) 0.26028(15) 0.27672(17) 0.0199(6) Uani d 1 . .
Cl Cl2 0.54217(14) 0.25973(15) 0.26510(18) 0.0210(6) Uani d 1 . .
Cl Cl3 -0.14385(12) 0.43026(14) -0.06278(14) 0.0176(5) Uani d 1 . .
Cl Cl4 0.35323(12) 0.43684(14) 0.42016(14) 0.0171(5) Uani d 1 . .
N N11 -0.1105(4) 0.4626(6) 0.1235(5) 0.022(2) Uani d 1 . .
H H11 -0.120(5) 0.454(7) 0.076(3) 0.026 Uiso d 1 . .
C C12 -0.1544(6) 0.5345(7) 0.1302(7) 0.027(3) Uani d 1 . .
H H12A -0.206637 0.520966 0.101332 0.033 Uiso calc 1 . .
H H12B -0.145464 0.584359 0.104040 0.033 Uiso calc 1 . .
C C13 -0.1337(5) 0.5525(6) 0.2192(7) 0.022(2) Uani d 1 . .
H H13A -0.164700 0.597953 0.222449 0.027 Uiso calc 1 . .
H H13B -0.082917 0.572198 0.245668 0.027 Uiso calc 1 . .
C C14 -0.1409(6) 0.4778(6) 0.2667(6) 0.021(2) Uani d 1 . .
H H14 -0.193596 0.464758 0.245235 0.025 Uiso calc 1 . .
C C15 -0.1037(5) 0.4015(6) 0.2513(6) 0.019(2) Uani d 1 . .
H H15A -0.050539 0.408929 0.280040 0.023 Uiso calc 1 . .
H H15B -0.116234 0.351498 0.274063 0.023 Uiso calc 1 . .
C C16 -0.1262(5) 0.3883(6) 0.1614(7) 0.021(2) Uani d 1 . .
H H16A -0.099997 0.339687 0.154181 0.025 Uiso calc 1 . .
H H16B -0.178699 0.376047 0.133246 0.025 Uiso calc 1 . .
C C17 -0.1125(6) 0.4981(7) 0.3567(7) 0.035(3) Uani d 1 . .
H H17A -0.060280 0.508489 0.380120 0.052 Uiso calc 1 . .
H H17B -0.121780 0.451130 0.385027 0.052 Uiso calc 1 . .
H H17C -0.137105 0.547699 0.363137 0.052 Uiso calc 1 . .
N N21 0.1035(4) 0.5275(5) 0.2110(5) 0.0165(17) Uani d 1 . .
H H21 0.115(5) 0.526(6) 0.174(4) 0.020 Uiso d 1 . .
C C22 0.1166(6) 0.6129(6) 0.2472(6) 0.023(3) Uani d 1 . .
H H22A 0.081939 0.652411 0.207607 0.027 Uiso calc 1 . .
H H22B 0.166235 0.631089 0.259354 0.027 Uiso calc 1 . .
C C23 0.1073(6) 0.6127(6) 0.3247(7) 0.023(2) Uani d 1 . .
H H23A 0.055927 0.601273 0.310880 0.028 Uiso calc 1 . .
H H23B 0.119230 0.668603 0.349868 0.028 Uiso calc 1 . .
C C24 0.1545(5) 0.5488(6) 0.3866(7) 0.020(2) Uani d 1 . .
H H24 0.206050 0.567176 0.407701 0.024 Uiso calc 1 . .
C C25 0.1476(5) 0.4645(6) 0.3464(6) 0.017(2) Uani d 1 . .
H H25A 0.184207 0.426436 0.385755 0.021 Uiso calc 1 . .
H H25B 0.099169 0.441272 0.333286 0.021 Uiso calc 1 . .
C C26 0.1574(5) 0.4675(6) 0.2695(7) 0.019(2) Uani d 1 . .
H H26A 0.149851 0.411470 0.244571 0.022 Uiso calc 1 . .
H H26B 0.207262 0.485668 0.282373 0.022 Uiso calc 1 . .
C C27 0.1364(5) 0.5440(7) 0.4586(6) 0.027(2) Uani d 1 . .
H H27A 0.086038 0.525884 0.439523 0.041 Uiso calc 1 . .
H H27B 0.142650 0.598881 0.484136 0.041 Uiso calc 1 . .
H H27C 0.168704 0.504023 0.498717 0.041 Uiso calc 1 . .
N N31 -0.0004(4) 0.3160(5) 0.0252(5) 0.0177(19) Uani d 1 . .
H H31 -0.044(2) 0.322(6) 0.001(5) 0.021 Uiso d 1 . .
C C32 -0.0067(5) 0.2378(6) -0.0234(7) 0.020(2) Uani d 1 . .
H H32A -0.023819 0.251855 -0.081915 0.024 Uiso calc 1 . .
H H32B -0.042413 0.199609 -0.018603 0.024 Uiso calc 1 . .
C C33 0.0673(5) 0.1952(6) 0.0091(6) 0.023(2) Uani d 1 . .
H H33A 0.081313 0.176391 0.065813 0.027 Uiso calc 1 . .
H H33B 0.063100 0.145339 -0.024515 0.027 Uiso calc 1 . .
C C34 0.1270(6) 0.2507(6) 0.0086(8) 0.020(3) Uani d 1 . .
H H34 0.115419 0.263182 -0.049648 0.024 Uiso calc 1 . .
C C35 0.1277(5) 0.3334(6) 0.0513(6) 0.022(2) Uani d 1 . .
H H35A 0.145567 0.323307 0.110620 0.026 Uiso calc 1 . .
H H35B 0.161797 0.372206 0.044044 0.026 Uiso calc 1 . .
C C36 0.0532(5) 0.3737(6) 0.0181(6) 0.023(2) Uani d 1 . .
H H36A 0.056125 0.425300 0.048931 0.027 Uiso calc 1 . .
H H36B 0.037044 0.388730 -0.040052 0.027 Uiso calc 1 . .
C C37 0.2005(6) 0.2085(7) 0.0476(7) 0.032(3) Uani d 1 . .
H H37A 0.209469 0.187211 0.101577 0.048 Uiso calc 1 . .
H H37B 0.238254 0.248766 0.053413 0.048 Uiso calc 1 . .
H H37C 0.201261 0.162363 0.012866 0.048 Uiso calc 1 . .
N N41 0.3823(4) 0.4645(6) 0.2614(5) 0.0184(19) Uani d 1 . .
H H41 0.370(5) 0.457(7) 0.298(4) 0.022 Uiso d 1 . .
C C42 0.3432(6) 0.5369(7) 0.2122(7) 0.027(3) Uani d 1 . .
H H42A 0.354037 0.586613 0.247699 0.032 Uiso calc 1 . .
H H42B 0.290341 0.526656 0.188180 0.032 Uiso calc 1 . .
C C43 0.3652(6) 0.5527(6) 0.1447(6) 0.025(3) Uani d 1 . .
H H43A 0.416765 0.569628 0.169228 0.030 Uiso calc 1 . .
H H43B 0.336110 0.599171 0.110332 0.030 Uiso calc 1 . .
C C44 0.3551(5) 0.4764(6) 0.0906(6) 0.020(2) Uani d 1 . .
H H44 0.301876 0.466137 0.059446 0.024 Uiso calc 1 . .
C C45 0.3880(6) 0.4011(6) 0.1415(7) 0.022(2) Uani d 1 . .
H H45A 0.441445 0.405876 0.166272 0.026 Uiso calc 1 . .
H H45B 0.373881 0.351296 0.105944 0.026 Uiso calc 1 . .
C C46 0.3642(6) 0.3904(7) 0.2087(7) 0.030(3) Uani d 1 . .
H H46A 0.311222 0.380915 0.184035 0.036 Uiso calc 1 . .
H H46B 0.388377 0.341123 0.242155 0.036 Uiso calc 1 . .
C C47 0.3849(6) 0.4921(7) 0.0284(6) 0.032(3) Uani d 1 . .
H H47A 0.436949 0.503463 0.057320 0.048 Uiso calc 1 . .
H H47B 0.360123 0.540071 -0.005628 0.048 Uiso calc 1 . .
H H47C 0.376662 0.442945 -0.006287 0.048 Uiso calc 1 . .
N N51 0.5979(5) 0.5227(5) 0.3903(5) 0.0198(19) Uani d 1 . .
H H51 0.607(5) 0.524(6) 0.438(3) 0.024 Uiso d 1 . .
C C52 0.6127(6) 0.6070(6) 0.3682(7) 0.025(3) Uani d 1 . .
H H52A 0.662321 0.624190 0.406880 0.030 Uiso calc 1 . .
H H52B 0.578269 0.647171 0.372847 0.030 Uiso calc 1 . .
C C53 0.6055(5) 0.6089(6) 0.2811(7) 0.023(3) Uani d 1 . .
H H53A 0.554437 0.598064 0.242136 0.028 Uiso calc 1 . .
H H53B 0.618337 0.665074 0.269491 0.028 Uiso calc 1 . .
C C54 0.6537(5) 0.5451(6) 0.2678(7) 0.022(2) Uani d 1 . .
H H54 0.705285 0.562158 0.300923 0.026 Uiso calc 1 . .
C C55 0.6428(5) 0.4593(6) 0.2985(6) 0.018(2) Uani d 1 . .
H H55A 0.594170 0.437916 0.261311 0.022 Uiso calc 1 . .
H H55B 0.679171 0.419995 0.296918 0.022 Uiso calc 1 . .
C C56 0.6497(5) 0.4630(7) 0.3839(7) 0.024(3) Uani d 1 . .
H H56A 0.640831 0.407025 0.400193 0.029 Uiso calc 1 . .
H H56B 0.699679 0.479645 0.421893 0.029 Uiso calc 1 . .
C C57 0.6394(6) 0.5406(7) 0.1787(6) 0.031(3) Uani d 1 . .
H H57A 0.589309 0.523066 0.145183 0.046 Uiso calc 1 . .
H H57B 0.672562 0.500343 0.172767 0.046 Uiso calc 1 . .
H H57C 0.647231 0.595475 0.160586 0.046 Uiso calc 1 . .
N N61 0.4912(4) 0.3156(5) 0.4659(6) 0.022(2) Uani d 1 . .
H H61 0.449(2) 0.330(6) 0.445(6) 0.026 Uiso d 1 . .
C C62 0.4842(6) 0.2387(6) 0.5079(8) 0.027(3) Uani d 1 . .
H H62A 0.448181 0.200933 0.467391 0.033 Uiso calc 1 . .
H H62B 0.466938 0.253585 0.548994 0.033 Uiso calc 1 . .
C C63 0.5584(6) 0.1942(6) 0.5504(7) 0.029(3) Uani d 1 . .
H H63A 0.553716 0.144733 0.580026 0.035 Uiso calc 1 . .
H H63B 0.573431 0.175051 0.508530 0.035 Uiso calc 1 . .
C C64 0.6159(6) 0.2519(6) 0.6101(8) 0.026(3) Uani d 1 . .
H H64 0.604230 0.263581 0.656895 0.031 Uiso calc 1 . .
C C65 0.6170(5) 0.3349(6) 0.5682(6) 0.019(2) Uani d 1 . .
H H65A 0.650288 0.374174 0.609564 0.023 Uiso calc 1 . .
H H65B 0.635429 0.325182 0.527126 0.023 Uiso calc 1 . .
C C66 0.5420(5) 0.3729(5) 0.5268(6) 0.017(2) Uani d 1 . .
H H66A 0.524759 0.385862 0.568291 0.020 Uiso calc 1 . .
H H66B 0.544164 0.425494 0.499714 0.020 Uiso calc 1 . .
C C67 0.6890(6) 0.2084(7) 0.6427(7) 0.036(3) Uani d 1 . .
H H67A 0.688606 0.159580 0.674544 0.054 Uiso calc 1 . .
H H67B 0.727128 0.246804 0.677648 0.054 Uiso calc 1 . .
H H67C 0.698462 0.190978 0.596735 0.054 Uiso calc 1 . .
C C1 0.2418(5) 0.2663(7) 0.3577(7) 0.026(3) Uani d 1 . .
H H1A 0.261404 0.321997 0.379147 0.031 Uiso calc 1 . .
H H1B 0.189596 0.266190 0.343926 0.031 Uiso calc 1 . .
Cl Cl5 0.25277(16) 0.24644(16) 0.2668(2) 0.0367(8) Uani d 1 . .
Cl Cl6 0.28565(14) 0.19267(16) 0.43223(16) 0.0308(6) Uani d 1 . .
C C2 0.7414(6) 0.2375(6) 0.3816(8) 0.024(3) Uani d 1 . .
H H2A 0.690937 0.247144 0.340229 0.029 Uiso calc 1 . .
H H2B 0.753370 0.178499 0.377869 0.029 Uiso calc 1 . .
Cl Cl7 0.74773(16) 0.25645(18) 0.4784(2) 0.0346(8) Uani d 1 . .
Cl Cl8 0.80057(14) 0.30207(16) 0.35950(16) 0.0285(6) Uani d 1 . .

loop_
_atom_site_aniso_label
_atom_site_aniso_U_11
_atom_site_aniso_U_22
_atom_site_aniso_U_33
_atom_site_aniso_U_12
_atom_site_aniso_U_13
_atom_site_aniso_U_23
Au1 0.01286(18) 0.0209(2) 0.0121(2) 0.00020(14) 0.00482(15) 0.00123(15)
Au2 0.01393(18) 0.0174(2) 0.0192(2) 0.00127(14) 0.00528(16) 0.00212(16)
Au3 0.01280(17) 0.0194(2) 0.0115(2) 0.00030(14) 0.00511(15) 0.00025(15)
Au4 0.01545(19) 0.0153(2) 0.0196(2) 0.00096(14) 0.00757(15) -0.00137(15)
Cl1 0.0172(12) 0.0207(12) 0.0178(15) -0.0011(9) 0.0040(11) 0.0016(10)
Cl2 0.0221(13) 0.0219(13) 0.0203(15) 0.0032(9) 0.0105(12) -0.0024(10)
Cl3 0.0168(12) 0.0178(11) 0.0171(12) -0.0010(9) 0.0066(10) 0.0009(10)
Cl4 0.0145(12) 0.0192(12) 0.0173(12) -0.0008(9) 0.0068(10) -0.0017(9)
N11 0.013(4) 0.039(5) 0.010(4) 0.000(4) 0.001(4) -0.004(4)
C12 0.014(5) 0.039(7) 0.023(6) 0.008(4) 0.002(5) 0.009(5)
C13 0.012(5) 0.021(6) 0.031(7) 0.002(4) 0.007(5) -0.001(5)
C14 0.024(5) 0.027(6) 0.012(5) -0.008(4) 0.007(5) -0.004(4)
C15 0.021(5) 0.018(5) 0.019(6) -0.005(4) 0.010(5) -0.004(4)
C16 0.015(5) 0.014(5) 0.037(7) -0.008(4) 0.014(5) -0.012(5)
C17 0.046(7) 0.030(6) 0.028(7) -0.005(5) 0.017(6) 0.003(5)
N21 0.011(4) 0.031(5) 0.009(4) 0.001(3) 0.007(3) 0.001(4)
C22 0.026(6) 0.020(6) 0.012(6) -0.006(4) -0.002(5) -0.001(4)
C23 0.027(6) 0.013(5) 0.027(6) 0.004(4) 0.009(5) -0.006(4)
C24 0.013(5) 0.024(6) 0.023(6) -0.001(4) 0.008(5) -0.005(5)
C25 0.020(5) 0.010(5) 0.021(6) 0.002(4) 0.009(5) 0.000(4)
C26 0.015(5) 0.016(5) 0.022(6) 0.005(4) 0.006(4) -0.003(4)
C27 0.022(6) 0.038(6) 0.016(6) -0.006(4) 0.004(5) -0.001(5)
N31 0.016(4) 0.008(4) 0.018(5) -0.001(3) -0.002(4) 0.002(4)
C32 0.022(5) 0.020(5) 0.018(6) -0.003(4) 0.008(5) 0.004(5)
C33 0.034(6) 0.013(5) 0.018(5) 0.007(4) 0.008(5) 0.001(4)
C34 0.020(5) 0.029(7) 0.013(6) 0.002(4) 0.009(5) -0.001(4)
C35 0.012(5) 0.028(6) 0.021(6) 0.001(4) 0.004(4) 0.009(5)
C36 0.022(5) 0.016(5) 0.019(6) -0.003(4) -0.001(4) 0.009(4)
C37 0.028(6) 0.036(7) 0.034(7) 0.012(5) 0.015(5) -0.009(5)
N41 0.012(4) 0.033(5) 0.009(4) 0.000(3) 0.004(4) 0.000(4)
C42 0.021(6) 0.034(7) 0.024(6) 0.012(5) 0.008(5) -0.001(5)
C43 0.031(6) 0.018(6) 0.020(6) 0.011(4) 0.006(5) 0.000(5)
C44 0.017(5) 0.022(5) 0.013(5) -0.004(4) -0.002(4) 0.008(4)
C45 0.030(6) 0.014(5) 0.016(6) 0.002(4) 0.006(5) -0.004(4)
C46 0.021(6) 0.031(6) 0.029(7) -0.011(5) 0.001(5) 0.004(5)
C47 0.043(7) 0.031(6) 0.013(6) -0.008(5) 0.004(5) 0.000(5)
N51 0.024(5) 0.016(4) 0.020(5) -0.007(3) 0.010(4) 0.000(4)
C52 0.035(6) 0.015(5) 0.029(7) -0.010(4) 0.018(5) -0.006(5)
C53 0.021(6) 0.016(5) 0.035(7) -0.003(4) 0.014(5) -0.005(5)
C54 0.018(5) 0.018(5) 0.028(6) 0.001(4) 0.010(5) 0.008(5)
C55 0.019(5) 0.012(5) 0.028(6) 0.000(4) 0.015(5) -0.003(4)
C56 0.010(5) 0.032(6) 0.028(7) -0.001(4) 0.006(5) 0.011(5)
C57 0.045(7) 0.026(6) 0.025(7) -0.003(5) 0.018(6) 0.002(5)
N61 0.021(5) 0.023(5) 0.023(5) -0.002(4) 0.011(4) -0.002(4)
C62 0.033(6) 0.018(6) 0.048(8) -0.007(5) 0.032(6) -0.005(5)
C63 0.036(7) 0.025(6) 0.032(6) 0.005(5) 0.020(6) 0.007(5)
C64 0.026(6) 0.030(7) 0.026(7) 0.003(4) 0.017(6) 0.001(5)
C65 0.024(5) 0.025(5) 0.015(5) -0.010(4) 0.016(4) -0.006(4)
C66 0.017(5) 0.006(4) 0.025(6) 0.000(3) 0.008(4) -0.001(4)
C67 0.034(7) 0.040(7) 0.029(6) 0.008(5) 0.009(5) 0.017(6)
C1 0.021(6) 0.029(6) 0.026(7) 0.001(4) 0.009(5) -0.005(5)
Cl5 0.046(2) 0.037(2) 0.028(2) 0.0022(13) 0.0183(17) 0.0111(12)
Cl6 0.0321(15) 0.0336(15) 0.0241(15) 0.0045(11) 0.0099(12) 0.0058(12)
C2 0.016(5) 0.021(5) 0.032(7) -0.001(4) 0.007(5) 0.001(5)
Cl7 0.0447(19) 0.0321(18) 0.037(2) 0.0010(12) 0.0266(17) -0.0001(14)
Cl8 0.0232(14) 0.0354(15) 0.0258(14) -0.0068(11) 0.0098(11) 0.0026(12)

loop_
_atom_type_symbol
_atom_type_description
_atom_type_scat_dispersion_real
_atom_type_scat_dispersion_imag
_atom_type_scat_source
C C 0.0033 0.0016 'International Tables Vol C Tables 4.2.6.8 and 6.1.1.4'
H H 0.0000 0.0000 'International Tables Vol C Tables 4.2.6.8 and 6.1.1.4'
N N 0.0061 0.0033 'International Tables Vol C Tables 4.2.6.8 and 6.1.1.4'
Cl Cl 0.1484 0.1585 'International Tables Vol C Tables 4.2.6.8 and 6.1.1.4'
Au Au -2.0133 8.8022 'International Tables Vol C Tables 4.2.6.8 and 6.1.1.4'

loop_
_geom_angle_atom_site_label_1
_geom_angle_atom_site_label_2
_geom_angle_atom_site_label_3
_geom_angle_site_symmetry_1
_geom_angle_site_symmetry_3
_geom_angle
_geom_angle_publ_flag
N21 Au1 N11 . . 176.2(4) y
N21 Au1 Au2 . . 97.4(2) y
N11 Au1 Au2 . . 86.2(3) y
N31 Au2 Cl1 . . 178.1(2) y
N31 Au2 Au1 . . 88.0(2) y
Cl1 Au2 Au1 . . 93.18(6) y
N41 Au3 N51 . . 175.4(3) y
N41 Au3 Au4 . . 88.2(3) y
N51 Au3 Au4 . . 96.1(2) y
N61 Au4 Cl2 . . 178.1(3) y
N61 Au4 Au3 . . 87.3(2) y
Cl2 Au4 Au3 . . 94.52(6) y
C16 N11 C12 . . 108.6(8) ?
C16 N11 Au1 . . 114.5(6) ?
C12 N11 Au1 . . 112.4(7) ?
C16 N11 H11 . . 111(8) ?
C12 N11 H11 . . 111(8) ?
Au1 N11 H11 . . 100(7) ?
N11 C12 C13 . . 109.8(8) ?
N11 C12 H12A . . 109.7 ?
C13 C12 H12A . . 109.7 ?
N11 C12 H12B . . 109.7 ?
C13 C12 H12B . . 109.7 ?
H12A C12 H12B . . 108.2 ?
C12 C13 C14 . . 114.0(9) ?
C12 C13 H13A . . 108.7 ?
C14 C13 H13A . . 108.7 ?
C12 C13 H13B . . 108.7 ?
C14 C13 H13B . . 108.7 ?
H13A C13 H13B . . 107.6 ?
C17 C14 C13 . . 111.0(8) ?
C17 C14 C15 . . 112.7(9) ?
C13 C14 C15 . . 110.1(8) ?
C17 C14 H14 . . 107.6 ?
C13 C14 H14 . . 107.6 ?
C15 C14 H14 . . 107.6 ?
C16 C15 C14 . . 111.9(9) ?
C16 C15 H15A . . 109.2 ?
C14 C15 H15A . . 109.2 ?
C16 C15 H15B . . 109.2 ?
C14 C15 H15B . . 109.2 ?
H15A C15 H15B . . 107.9 ?
N11 C16 C15 . . 111.5(8) ?
N11 C16 H16A . . 109.3 ?
C15 C16 H16A . . 109.3 ?
N11 C16 H16B . . 109.3 ?
C15 C16 H16B . . 109.3 ?
H16A C16 H16B . . 108.0 ?
C14 C17 H17A . . 109.5 ?
C14 C17 H17B . . 109.5 ?
H17A C17 H17B . . 109.5 ?
C14 C17 H17C . . 109.5 ?
H17A C17 H17C . . 109.5 ?
H17B C17 H17C . . 109.5 ?
C22 N21 C26 . . 110.1(8) ?
C22 N21 Au1 . . 112.6(6) ?
C26 N21 Au1 . . 114.5(6) ?
C22 N21 H21 . . 110(7) ?
C26 N21 H21 . . 100(7) ?
Au1 N21 H21 . . 109(7) ?
N21 C22 C23 . . 109.9(8) ?
N21 C22 H22A . . 109.7 ?
C23 C22 H22A . . 109.7 ?
N21 C22 H22B . . 109.7 ?
C23 C22 H22B . . 109.7 ?
H22A C22 H22B . . 108.2 ?
C22 C23 C24 . . 113.2(9) ?
C22 C23 H23A . . 108.9 ?
C24 C23 H23A . . 108.9 ?
C22 C23 H23B . . 108.9 ?
C24 C23 H23B . . 108.9 ?
H23A C23 H23B . . 107.8 ?
C27 C24 C25 . . 111.5(9) ?
C27 C24 C23 . . 110.9(9) ?
C25 C24 C23 . . 110.7(9) ?
C27 C24 H24 . . 107.9 ?
C25 C24 H24 . . 107.9 ?
C23 C24 H24 . . 107.9 ?
C26 C25 C24 . . 113.6(9) ?
C26 C25 H25A . . 108.9 ?
C24 C25 H25A . . 108.9 ?
C26 C25 H25B . . 108.9 ?
C24 C25 H25B . . 108.9 ?
H25A C25 H25B . . 107.7 ?
C25 C26 N21 . . 108.8(8) ?
C25 C26 H26A . . 109.9 ?
N21 C26 H26A . . 109.9 ?
C25 C26 H26B . . 109.9 ?
N21 C26 H26B . . 109.9 ?
H26A C26 H26B . . 108.3 ?
C24 C27 H27A . . 109.5 ?
C24 C27 H27B . . 109.5 ?
H27A C27 H27B . . 109.5 ?
C24 C27 H27C . . 109.5 ?
H27A C27 H27C . . 109.5 ?
H27B C27 H27C . . 109.5 ?
C36 N31 C32 . . 110.0(8) ?
C36 N31 Au2 . . 112.3(6) ?
C32 N31 Au2 . . 112.4(6) ?
C36 N31 H31 . . 124(7) ?
C32 N31 H31 . . 90(7) ?
Au2 N31 H31 . . 106(7) ?
N31 C32 C33 . . 109.4(8) ?
N31 C32 H32A . . 109.8 ?
C33 C32 H32A . . 109.8 ?
N31 C32 H32B . . 109.8 ?
C33 C32 H32B . . 109.8 ?
H32A C32 H32B . . 108.2 ?
C34 C33 C32 . . 113.8(8) ?
C34 C33 H33A . . 108.8 ?
C32 C33 H33A . . 108.8 ?
C34 C33 H33B . . 108.8 ?
C32 C33 H33B . . 108.8 ?
H33A C33 H33B . . 107.7 ?
C37 C34 C33 . . 112.0(9) ?
C37 C34 C35 . . 111.4(9) ?
C33 C34 C35 . . 109.4(9) ?
C37 C34 H34 . . 108.0 ?
C33 C34 H34 . . 108.0 ?
C35 C34 H34 . . 108.0 ?
C36 C35 C34 . . 112.6(8) ?
C36 C35 H35A . . 109.1 ?
C34 C35 H35A . . 109.1 ?
C36 C35 H35B . . 109.1 ?
C34 C35 H35B . . 109.1 ?
H35A C35 H35B . . 107.8 ?
N31 C36 C35 . . 110.8(7) ?
N31 C36 H36A . . 109.5 ?
C35 C36 H36A . . 109.5 ?
N31 C36 H36B . . 109.5 ?
C35 C36 H36B . . 109.5 ?
H36A C36 H36B . . 108.1 ?
C34 C37 H37A . . 109.5 ?
C34 C37 H37B . . 109.5 ?
H37A C37 H37B . . 109.5 ?
C34 C37 H37C . . 109.5 ?
H37A C37 H37C . . 109.5 ?
H37B C37 H37C . . 109.5 ?
C46 N41 C42 . . 109.3(8) ?
C46 N41 Au3 . . 115.1(6) ?
C42 N41 Au3 . . 111.3(7) ?
C46 N41 H41 . . 109(8) ?
C42 N41 H41 . . 110(8) ?
Au3 N41 H41 . . 102(7) ?
N41 C42 C43 . . 110.4(9) ?
N41 C42 H42A . . 109.6 ?
C43 C42 H42A . . 109.6 ?
N41 C42 H42B . . 109.6 ?
C43 C42 H42B . . 109.6 ?
H42A C42 H42B . . 108.1 ?
C42 C43 C44 . . 112.7(9) ?
C42 C43 H43A . . 109.1 ?
C44 C43 H43A . . 109.1 ?
C42 C43 H43B . . 109.1 ?
C44 C43 H43B . . 109.1 ?
H43A C43 H43B . . 107.8 ?
C45 C44 C43 . . 110.8(8) ?
C45 C44 C47 . . 111.9(9) ?
C43 C44 C47 . . 111.1(8) ?
C45 C44 H44 . . 107.6 ?
C43 C44 H44 . . 107.6 ?
C47 C44 H44 . . 107.6 ?
C44 C45 C46 . . 111.9(9) ?
C44 C45 H45A . . 109.2 ?
C46 C45 H45A . . 109.2 ?
C44 C45 H45B . . 109.2 ?
C46 C45 H45B . . 109.2 ?
H45A C45 H45B . . 107.9 ?
N41 C46 C45 . . 110.8(8) ?
N41 C46 H46A . . 109.5 ?
C45 C46 H46A . . 109.5 ?
N41 C46 H46B . . 109.5 ?
C45 C46 H46B . . 109.5 ?
H46A C46 H46B . . 108.1 ?
C44 C47 H47A . . 109.5 ?
C44 C47 H47B . . 109.5 ?
H47A C47 H47B . . 109.5 ?
C44 C47 H47C . . 109.5 ?
H47A C47 H47C . . 109.5 ?
H47B C47 H47C . . 109.5 ?
C56 N51 C52 . . 109.3(8) ?
C56 N51 Au3 . . 114.1(6) ?
C52 N51 Au3 . . 112.5(7) ?
C56 N51 H51 . . 106(8) ?
C52 N51 H51 . . 107(8) ?
Au3 N51 H51 . . 108(8) ?
N51 C52 C53 . . 111.3(9) ?
N51 C52 H52A . . 109.4 ?
C53 C52 H52A . . 109.4 ?
N51 C52 H52B . . 109.4 ?
C53 C52 H52B . . 109.4 ?
H52A C52 H52B . . 108.0 ?
C54 C53 C52 . . 112.4(9) ?
C54 C53 H53A . . 109.1 ?
C52 C53 H53A . . 109.1 ?
C54 C53 H53B . . 109.1 ?
C52 C53 H53B . . 109.1 ?
H53A C53 H53B . . 107.8 ?
C57 C54 C53 . . 111.8(9) ?
C57 C54 C55 . . 110.8(9) ?
C53 C54 C55 . . 109.6(8) ?
C57 C54 H54 . . 108.2 ?
C53 C54 H54 . . 108.2 ?
C55 C54 H54 . . 108.2 ?
C56 C55 C54 . . 112.3(9) ?
C56 C55 H55A . . 109.2 ?
C54 C55 H55A . . 109.2 ?
C56 C55 H55B . . 109.2 ?
C54 C55 H55B . . 109.2 ?
H55A C55 H55B . . 107.9 ?
N51 C56 C55 . . 111.5(9) ?
N51 C56 H56A . . 109.3 ?
C55 C56 H56A . . 109.3 ?
N51 C56 H56B . . 109.3 ?
C55 C56 H56B . . 109.3 ?
H56A C56 H56B . . 108.0 ?
C54 C57 H57A . . 109.5 ?
C54 C57 H57B . . 109.5 ?
H57A C57 H57B . . 109.5 ?
C54 C57 H57C . . 109.5 ?
H57A C57 H57C . . 109.5 ?
H57B C57 H57C . . 109.5 ?
C66 N61 C62 . . 109.3(8) ?
C66 N61 Au4 . . 113.8(6) ?
C62 N61 Au4 . . 113.1(7) ?
C66 N61 H61 . . 116(7) ?
C62 N61 H61 . . 99(7) ?
Au4 N61 H61 . . 105(8) ?
N61 C62 C63 . . 110.0(8) ?
N61 C62 H62A . . 109.7 ?
C63 C62 H62A . . 109.7 ?
N61 C62 H62B . . 109.7 ?
C63 C62 H62B . . 109.7 ?
H62A C62 H62B . . 108.2 ?
C64 C63 C62 . . 111.0(9) ?
C64 C63 H63A . . 109.4 ?
C62 C63 H63A . . 109.4 ?
C64 C63 H63B . . 109.4 ?
C62 C63 H63B . . 109.4 ?
H63A C63 H63B . . 108.0 ?
C63 C64 C67 . . 108.7(9) ?
C63 C64 C65 . . 110.6(10) ?
C67 C64 C65 . . 111.2(9) ?
C63 C64 H64 . . 108.8 ?
C67 C64 H64 . . 108.8 ?
C65 C64 H64 . . 108.8 ?
C66 C65 C64 . . 111.2(8) ?
C66 C65 H65A . . 109.4 ?
C64 C65 H65A . . 109.4 ?
C66 C65 H65B . . 109.4 ?
C64 C65 H65B . . 109.4 ?
H65A C65 H65B . . 108.0 ?
N61 C66 C65 . . 110.6(7) ?
N61 C66 H66A . . 109.5 ?
C65 C66 H66A . . 109.5 ?
N61 C66 H66B . . 109.5 ?
C65 C66 H66B . . 109.5 ?
H66A C66 H66B . . 108.1 ?
C64 C67 H67A . . 109.5 ?
C64 C67 H67B . . 109.5 ?
H67A C67 H67B . . 109.5 ?
C64 C67 H67C . . 109.5 ?
H67A C67 H67C . . 109.5 ?
H67B C67 H67C . . 109.5 ?
Cl6 C1 Cl5 . . 111.7(6) ?
Cl6 C1 H1A . . 109.3 ?
Cl5 C1 H1A . . 109.3 ?
Cl6 C1 H1B . . 109.3 ?
Cl5 C1 H1B . . 109.3 ?
H1A C1 H1B . . 107.9 ?
Cl7 C2 Cl8 . . 112.1(6) ?
Cl7 C2 H2A . . 109.2 ?
Cl8 C2 H2A . . 109.2 ?
Cl7 C2 H2B . . 109.2 ?
Cl8 C2 H2B . . 109.2 ?
H2A C2 H2B . . 107.9 ?

loop_
_geom_bond_atom_site_label_1
_geom_bond_atom_site_label_2
_geom_bond_site_symmetry_2
_geom_bond_distance
_geom_bond_publ_flag
Au1 N21 . 2.042(8) y
Au1 N11 . 2.061(8) y
Au1 Au2 . 3.3138(6) y
Au2 N31 . 2.078(9) y
Au2 Cl1 . 2.267(3) y
Au3 N41 . 2.051(8) y
Au3 N51 . 2.060(9) y
Au3 Au4 . 3.2619(5) y
Au4 N61 . 2.062(9) y
Au4 Cl2 . 2.261(3) y
N11 C16 . 1.486(13) ?
N11 C12 . 1.507(14) ?
N11 H11 . 0.82(3) ?
C12 C13 . 1.512(14) ?
C12 H12A . 0.9900 ?
C12 H12B . 0.9900 ?
C13 C14 . 1.526(13) ?
C13 H13A . 0.9900 ?
C13 H13B . 0.9900 ?
C14 C17 . 1.513(14) ?
C14 C15 . 1.536(14) ?
C14 H14 . 1.0000 ?
C15 C16 . 1.509(14) ?
C15 H15A . 0.9900 ?
C15 H15B . 0.9900 ?
C16 H16A . 0.9900 ?
C16 H16B . 0.9900 ?
C17 H17A . 0.9800 ?
C17 H17B . 0.9800 ?
C17 H17C . 0.9800 ?
N21 C22 . 1.497(12) ?
N21 C26 . 1.502(12) ?
N21 H21 . 0.81(3) ?
C22 C23 . 1.506(14) ?
C22 H22A . 0.9900 ?
C22 H22B . 0.9900 ?
C23 C24 . 1.519(14) ?
C23 H23A . 0.9900 ?
C23 H23B . 0.9900 ?
C24 C27 . 1.516(14) ?
C24 C25 . 1.518(13) ?
C24 H24 . 1.0000 ?
C25 C26 . 1.501(14) ?
C25 H25A . 0.9900 ?
C25 H25B . 0.9900 ?
C26 H26A . 0.9900 ?
C26 H26B . 0.9900 ?
C27 H27A . 0.9800 ?
C27 H27B . 0.9800 ?
C27 H27C . 0.9800 ?
N31 C36 . 1.492(12) ?
N31 C32 . 1.512(13) ?
N31 H31 . 0.82(3) ?
C32 C33 . 1.531(13) ?
C32 H32A . 0.9900 ?
C32 H32B . 0.9900 ?
C33 C34 . 1.523(14) ?
C33 H33A . 0.9900 ?
C33 H33B . 0.9900 ?
C34 C37 . 1.518(13) ?
C34 C35 . 1.538(13) ?
C34 H34 . 1.0000 ?
C35 C36 . 1.522(12) ?
C35 H35A . 0.9900 ?
C35 H35B . 0.9900 ?
C36 H36A . 0.9900 ?
C36 H36B . 0.9900 ?
C37 H37A . 0.9800 ?
C37 H37B . 0.9800 ?
C37 H37C . 0.9800 ?
N41 C46 . 1.471(13) ?
N41 C42 . 1.475(13) ?
N41 H41 . 0.81(3) ?
C42 C43 . 1.508(14) ?
C42 H42A . 0.9900 ?
C42 H42B . 0.9900 ?
C43 C44 . 1.529(13) ?
C43 H43A . 0.9900 ?
C43 H43B . 0.9900 ?
C44 C45 . 1.493(13) ?
C44 C47 . 1.530(14) ?
C44 H44 . 1.0000 ?
C45 C46 . 1.519(15) ?
C45 H45A . 0.9900 ?
C45 H45B . 0.9900 ?
C46 H46A . 0.9900 ?
C46 H46B . 0.9900 ?
C47 H47A . 0.9800 ?
C47 H47B . 0.9800 ?
C47 H47C . 0.9800 ?
N51 C56 . 1.478(13) ?
N51 C52 . 1.486(12) ?
N51 H51 . 0.81(3) ?
C52 C53 . 1.527(15) ?
C52 H52A . 0.9900 ?
C52 H52B . 0.9900 ?
C53 C54 . 1.520(14) ?
C53 H53A . 0.9900 ?
C53 H53B . 0.9900 ?
C54 C57 . 1.519(14) ?
C54 C55 . 1.543(13) ?
C54 H54 . 1.0000 ?
C55 C56 . 1.500(14) ?
C55 H55A . 0.9900 ?
C55 H55B . 0.9900 ?
C56 H56A . 0.9900 ?
C56 H56B . 0.9900 ?
C57 H57A . 0.9800 ?
C57 H57B . 0.9800 ?
C57 H57C . 0.9800 ?
N61 C66 . 1.467(12) ?
N61 C62 . 1.494(13) ?
N61 H61 . 0.81(3) ?
C62 C63 . 1.550(14) ?
C62 H62A . 0.9900 ?
C62 H62B . 0.9900 ?
C63 C64 . 1.520(15) ?
C63 H63A . 0.9900 ?
C63 H63B . 0.9900 ?
C64 C67 . 1.523(14) ?
C64 C65 . 1.543(13) ?
C64 H64 . 1.0000 ?
C65 C66 . 1.515(12) ?
C65 H65A . 0.9900 ?
C65 H65B . 0.9900 ?
C66 H66A . 0.9900 ?
C66 H66B . 0.9900 ?
C67 H67A . 0.9800 ?
C67 H67B . 0.9800 ?
C67 H67C . 0.9800 ?
C1 Cl6 . 1.726(11) ?
C1 Cl5 . 1.796(13) ?
C1 H1A . 0.9900 ?
C1 H1B . 0.9900 ?
C2 Cl7 . 1.738(13) ?
C2 Cl8 . 1.777(11) ?
C2 H2A . 0.9900 ?
C2 H2B . 0.9900 ?

loop_
_geom_hbond_atom_site_label_D
_geom_hbond_atom_site_label_H
_geom_hbond_atom_site_label_A
_geom_hbond_site_symmetry_A
_geom_hbond_distance_DH
_geom_hbond_distance_HA
_geom_hbond_distance_DA
_geom_hbond_angle_DHA
_geom_hbond_publ_flag
N11 H11 Cl3 . 0.82(3) 2.38(4) 3.195(9) 178(11) yes
N21 H21 Cl3 3_565 0.81(3) 2.45(5) 3.229(8) 161(9) yes
N31 H31 Cl3 . 0.82(3) 2.55(6) 3.238(8) 143(8) yes
N41 H41 Cl4 . 0.81(3) 2.43(4) 3.234(8) 172(10) yes
N51 H51 Cl4 3_666 0.81(3) 2.42(4) 3.209(9) 165(10) yes
N61 H61 Cl4 . 0.81(3) 2.50(6) 3.237(9) 151(9) yes
C1 H1B Cl1 . 0.99 2.66 3.638(11) 168.6 yes
C1 H1A Cl4 . 0.99 2.51 3.432(11) 155.0 yes
C2 H2A Cl2 . 0.99 2.75 3.710(11) 162.2 yes
C2 H2B Cl3 4_666 0.99 2.59 3.431(10) 143.3 yes
C36 H36B Au1 3_565 0.99 2.87 3.770(9) 151.8 y
C16 H16A Au2 . 0.99 2.71 3.562(10) 144.1 yes
C66 H66A Au3 3_666 0.99 2.91 3.778(9) 146.8 y
C46 H46B Au4 . 0.99 2.75 3.579(11) 142.1 yes
C34 H34 Cl1 4_565 1.00 2.86 3.801(13) 156.1 y
C64 H64 Cl2 4_566 1.00 2.81 3.755(14) 158.2 y
C36 H36A Cl3 3_565 0.99 2.88 3.571(9) 127.2 ?
C42 H42B Cl3 3_565 0.99 2.95 3.828(11) 148.2 ?
C37 H37A Cl5 . 0.98 2.90 3.701(12) 139.8 ?
C37 H37B Cl6 4_565 0.98 2.94 3.642(12) 129.8 ?
C47 H47C Cl6 4_565 0.98 2.77 3.595(11) 142.2 ?
C67 H67C Cl7 . 0.98 2.95 3.770(12) 141.5 ?
C15 H15B Cl8 1_455 0.99 2.89 3.709(11) 140.9 ?
C17 H17B Cl8 1_455 0.98 2.80 3.637(11) 143.2 ?
C55 H55B Cl8 . 0.99 2.94 3.872(10) 157.8 ?

loop_
_geom_torsion_atom_site_label_1
_geom_torsion_atom_site_label_2
_geom_torsion_atom_site_label_3
_geom_torsion_atom_site_label_4
_geom_torsion_site_symmetry_1
_geom_torsion_site_symmetry_2
_geom_torsion_site_symmetry_3
_geom_torsion_site_symmetry_4
_geom_torsion
_geom_torsion_publ_flag
C16 N11 C12 C13 . . . . 60.7(11) ?
Au1 N11 C12 C13 . . . . -67.1(10) y
N11 C12 C13 C14 . . . . -55.7(11) ?
C12 C13 C14 C17 . . . . 174.6(9) y
C12 C13 C14 C15 . . . . 49.1(11) ?
C17 C14 C15 C16 . . . . -173.3(8) y
C13 C14 C15 C16 . . . . -48.8(11) ?
C12 N11 C16 C15 . . . . -62.6(10) ?
Au1 N11 C16 C15 . . . . 63.9(9) y
C14 C15 C16 N11 . . . . 57.3(11) ?
C26 N21 C22 C23 . . . . -61.3(10) ?
Au1 N21 C22 C23 . . . . 67.9(9) y
N21 C22 C23 C24 . . . . 55.0(11) ?
C22 C23 C24 C27 . . . . -173.0(9) y
C22 C23 C24 C25 . . . . -48.8(12) ?
C27 C24 C25 C26 . . . . 174.0(8) y
C23 C24 C25 C26 . . . . 50.1(11) ?
C24 C25 C26 N21 . . . . -56.7(11) ?
C22 N21 C26 C25 . . . . 61.7(10) ?
Au1 N21 C26 C25 . . . . -66.4(9) y
C36 N31 C32 C33 . . . . 59.5(10) ?
Au2 N31 C32 C33 . . . . -66.5(9) y
N31 C32 C33 C34 . . . . -56.3(12) ?
C32 C33 C34 C37 . . . . 175.4(9) y
C32 C33 C34 C35 . . . . 51.4(12) ?
C37 C34 C35 C36 . . . . -175.3(9) y
C33 C34 C35 C36 . . . . -50.9(12) ?
C32 N31 C36 C35 . . . . -60.6(10) ?
Au2 N31 C36 C35 . . . . 65.4(9) y
C34 C35 C36 N31 . . . . 56.8(11) ?
C46 N41 C42 C43 . . . . -60.9(11) ?
Au3 N41 C42 C43 . . . . 67.3(10) y
N41 C42 C43 C44 . . . . 55.2(12) ?
C42 C43 C44 C45 . . . . -49.4(12) ?
C42 C43 C44 C47 . . . . -174.5(9) y
C43 C44 C45 C46 . . . . 49.7(12) ?
C47 C44 C45 C46 . . . . 174.3(8) y
C42 N41 C46 C45 . . . . 62.0(11) ?
Au3 N41 C46 C45 . . . . -64.0(10) y
C44 C45 C46 N41 . . . . -57.2(11) ?
C56 N51 C52 C53 . . . . 59.5(11) ?
Au3 N51 C52 C53 . . . . -68.4(10) y
N51 C52 C53 C54 . . . . -55.7(12) ?
C52 C53 C54 C57 . . . . 173.2(9) y
C52 C53 C54 C55 . . . . 50.0(12) ?
C57 C54 C55 C56 . . . . -174.7(9) y
C53 C54 C55 C56 . . . . -50.9(11) ?
C52 N51 C56 C55 . . . . -60.7(11) ?
Au3 N51 C56 C55 . . . . 66.3(10) y
C54 C55 C56 N51 . . . . 57.3(11) ?
C66 N61 C62 C63 . . . . -62.0(11) ?
Au4 N61 C62 C63 . . . . 65.8(10) y
N61 C62 C63 C64 . . . . 56.7(13) ?
C62 C63 C64 C67 . . . . -173.6(10) y
C62 C63 C64 C65 . . . . -51.3(13) ?
C63 C64 C65 C66 . . . . 52.1(12) ?
C67 C64 C65 C66 . . . . 173.0(9) y
C62 N61 C66 C65 . . . . 63.2(10) ?
Au4 N61 C66 C65 . . . . -64.3(9) ?
C64 C65 C66 N61 . . . . -58.3(11) ?
